data_7018654
loop_
_publ_author_name
'Clegg, Jack K.'
'Harrowfield, Jack'
'Kim, Yang'
'Lee, Young Hoon'
'Lehn, Jean-Marie'
'Lim, Woo Taik'
'Thu\'ery, Pierre'

_publ_section_title
;
 Chelation-controlled molecular morphology: aminal to imine
 rearrangements.
;
_journal_issue 15
_journal_name_full 'Dalton transactions (Cambridge, England : 2003)'
_journal_page_first 4335
_journal_page_last 4357
_journal_paper_doi 10.1039/c2dt12250b
_journal_volume 41
_journal_year 2012
_chemical_formula_moiety 'C23 H24 N6 O1, 3(H2 O)'
_chemical_formula_sum 'C23 H30 N6 O4'
_chemical_formula_weight 454.48
_chemical_name_systematic
;
?
;
_space_group_IT_number 19
_symmetry_cell_setting orthorhombic
_symmetry_space_group_name_Hall 'P 2ac 2ab'
_symmetry_space_group_name_H-M 'P 21 21 21'
_atom_sites_solution_hydrogens geom
_atom_sites_solution_primary direct
_atom_sites_solution_secondary difmap
_audit_creation_method SHELXL-97
_cell_angle_alpha 90.00
_cell_angle_beta 90.00
_cell_angle_gamma 90.00
_cell_formula_units_Z 4
_cell_length_a 9.2160(18)
_cell_length_b 13.813(3)
_cell_length_c 17.342(4)
_cell_measurement_reflns_used 9490
_cell_measurement_temperature 293(2)
_cell_measurement_theta_max 30.4
_cell_measurement_theta_min 2.0
_cell_volume 2207.6(8)
_computing_cell_refinement 'HKL2000 (Otwinowski & Minor, 1997)'
_computing_data_collection 'COLLECT (Hooft, 1998)'
_computing_data_reduction 'HKL2000 (Otwinowski & Minor, 1997)'
_computing_molecular_graphics 'SHELXTL (Sheldrick, 1999)'
_computing_publication_material 'SHELXTL (Sheldrick, 1999); PLATON (Spek, 2003)'
_computing_structure_refinement 'SHELXL-97 (Sheldrick, 1997)'
_computing_structure_solution 'SHELXS-97 (Sheldrick, 1997)'
_diffrn_ambient_temperature 293(2)
_diffrn_detector_area_resol_mean 0
_diffrn_measured_fraction_theta_full 0.995
_diffrn_measured_fraction_theta_max 0.990
_diffrn_measurement_device_type 'ADSC Quantum210'
_diffrn_measurement_method 'two \f and two \w scans with 2\% steps'
_diffrn_radiation_monochromator graphite
_diffrn_radiation_source 'synchrotron radiation'
_diffrn_radiation_type 'synchrotron radiation'
_diffrn_radiation_wavelength 0.76999
_diffrn_reflns_av_R_equivalents 0.0682
_diffrn_reflns_av_sigmaI/netI 0.0622
_diffrn_reflns_limit_h_max 11
_diffrn_reflns_limit_h_min 0
_diffrn_reflns_limit_k_max 18
_diffrn_reflns_limit_k_min -17
_diffrn_reflns_limit_l_max 22
_diffrn_reflns_limit_l_min -22
_diffrn_reflns_number 9490
_diffrn_reflns_theta_full 27.50
_diffrn_reflns_theta_max 30.36
_diffrn_reflns_theta_min 2.04
_diffrn_standards_decay_% 0
_diffrn_standards_interval_count 0
_diffrn_standards_interval_time 0
_diffrn_standards_number 0
_exptl_absorpt_coefficient_mu 0.096
_exptl_absorpt_correction_type none
_exptl_crystal_colour 'pale yellow'
_exptl_crystal_density_diffrn 1.349
_exptl_crystal_density_method 'not measured'
_exptl_crystal_description irregular
_exptl_crystal_F_000 944
_exptl_crystal_size_max 0.50
_exptl_crystal_size_mid 0.40
_exptl_crystal_size_min 0.38
_refine_diff_density_max 0.791
_refine_diff_density_min -0.274
_refine_diff_density_rms 0.080
_refine_ls_abs_structure_details 'Flack H D (1983), Acta Cryst. A39, 876-881'
_refine_ls_abs_structure_Flack 0.9(12)
_refine_ls_extinction_coef 0.017(4)
_refine_ls_extinction_expression Fc^*^=kFc[1+0.001xFc^2^\l^3^/sin(2\q)]^-1/4^
_refine_ls_extinction_method SHELXL
_refine_ls_goodness_of_fit_ref 0.990
_refine_ls_hydrogen_treatment constr
_refine_ls_matrix_type full
_refine_ls_number_parameters 311
_refine_ls_number_reflns 5181
_refine_ls_number_restraints 0
_refine_ls_restrained_S_all 0.990
_refine_ls_R_factor_all 0.0631
_refine_ls_R_factor_gt 0.0612
_refine_ls_shift/su_max 0.055
_refine_ls_shift/su_mean 0.003
_refine_ls_structure_factor_coef Fsqd
_refine_ls_weighting_details 'calc w=1/[\s^2^(Fo^2^)+(0.1392P)^2^+0.4397P] where P=(Fo^2^+2Fc^2^)/3'
_refine_ls_weighting_scheme calc
_refine_ls_wR_factor_gt 0.1670
_refine_ls_wR_factor_ref 0.1687
_reflns_number_gt 5010
_reflns_number_total 5181
_reflns_threshold_expression >2sigma(I)
_cod_data_source_file c2dt12250b.txt
_cod_data_source_block 3
_cod_depositor_comments
;
The following automatic conversions were performed:

'_exptl_absorpt_correction_type' value 'NONE' changed to 'none'
according to /home/saulius/struct/CIF-dictionaries/cif_core.dic
dictionary named 'cif_core.dic' version 2.4.1 from 2010-06-29.

Automatic conversion script
Id: cif_fix_values 1715 2011-07-08 13:25:40Z adriana 
;
_cod_database_code 7018654

loop_
_symmetry_equiv_pos_as_xyz
'x, y, z'
'-x+1/2, -y, z+1/2'
'-x, y+1/2, -z+1/2'
'x+1/2, -y+1/2, -z'

loop_
_atom_site_label
_atom_site_type_symbol
_atom_site_fract_x
_atom_site_fract_y
_atom_site_fract_z
_atom_site_U_iso_or_equiv
_atom_site_adp_type
_atom_site_occupancy
_atom_site_symmetry_multiplicity
_atom_site_calc_flag
_atom_site_refinement_flags
C1 C 0.5337(2) 0.49545(13) 0.34976(10) 0.0204(3) Uani 1 1 d .
H1 H 0.5222 0.4325 0.3752 0.024 Uiso 1 1 calc R
C2 C 0.40134(19) 0.61312(12) 0.27564(10) 0.0186(3) Uani 1 1 d .
H2 H 0.4518 0.6613 0.3073 0.022 Uiso 1 1 calc R
C3 C 0.6376(2) 0.56974(12) 0.23821(10) 0.0186(3) Uani 1 1 d .
H3 H 0.6663 0.6217 0.2736 0.022 Uiso 1 1 calc R
C4 C 0.4231(2) 0.42370(12) 0.20773(10) 0.0203(3) Uani 1 1 d .
C5 C 0.5762(2) 0.39976(13) 0.23747(11) 0.0218(4) Uani 1 1 d .
H5A H 0.5726 0.3411 0.2682 0.026 Uiso 1 1 calc R
H5B H 0.6402 0.3882 0.1940 0.026 Uiso 1 1 calc R
C6 C 0.4347(2) 0.51725(12) 0.16013(10) 0.0193(3) Uani 1 1 d .
H6A H 0.4975 0.5064 0.1161 0.023 Uiso 1 1 calc R
H6B H 0.3394 0.5351 0.1410 0.023 Uiso 1 1 calc R
C7 C 0.3258(2) 0.44555(13) 0.27768(11) 0.0215(4) Uani 1 1 d .
H7A H 0.2295 0.4629 0.2599 0.026 Uiso 1 1 calc R
H7B H 0.3173 0.3879 0.3093 0.026 Uiso 1 1 calc R
C8 C 0.2551(2) 0.65809(13) 0.25478(10) 0.0226(4) Uani 1 1 d .
C9 C 0.1404(2) 0.65681(17) 0.30663(13) 0.0298(4) Uani 1 1 d .
H9 H 0.1465 0.6211 0.3520 0.036 Uiso 1 1 calc R
C10 C 0.0156(2) 0.71006(18) 0.28963(15) 0.0375(5) Uani 1 1 d .
H10 H -0.0620 0.7115 0.3239 0.045 Uiso 1 1 calc R
C11 C 0.0099(3) 0.76055(18) 0.22104(16) 0.0389(5) Uani 1 1 d .
H11 H -0.0716 0.7969 0.2082 0.047 Uiso 1 1 calc R
C12 C 0.1269(3) 0.75606(16) 0.17217(14) 0.0345(5) Uani 1 1 d .
H12 H 0.1211 0.7890 0.1255 0.041 Uiso 1 1 calc R
C13 C 0.7534(2) 0.56609(14) 0.17607(10) 0.0225(4) Uani 1 1 d .
C14 C 0.8773(2) 0.51109(16) 0.18575(13) 0.0297(4) Uani 1 1 d .
H14 H 0.8877 0.4712 0.2286 0.036 Uiso 1 1 calc R
C15 C 0.9859(2) 0.5163(2) 0.13059(15) 0.0391(5) Uani 1 1 d .
H15 H 1.0706 0.4804 0.1360 0.047 Uiso 1 1 calc R
C16 C 0.9663(3) 0.5757(2) 0.06751(13) 0.0399(6) Uani 1 1 d .
H16 H 1.0382 0.5815 0.0301 0.048 Uiso 1 1 calc R
C17 C 0.8382(3) 0.6263(2) 0.06110(13) 0.0384(5) Uani 1 1 d .
H17 H 0.8240 0.6645 0.0176 0.046 Uiso 1 1 calc R
C18 C 0.6019(2) 0.56263(13) 0.40914(10) 0.0209(4) Uani 1 1 d .
C19 C 0.7506(2) 0.55687(15) 0.42316(11) 0.0261(4) Uani 1 1 d .
H19 H 0.8088 0.5159 0.3939 0.031 Uiso 1 1 calc R
C20 C 0.8108(2) 0.61316(16) 0.48137(13) 0.0302(4) Uani 1 1 d .
H20 H 0.9097 0.6104 0.4918 0.036 Uiso 1 1 calc R
C21 C 0.7208(3) 0.67343(16) 0.52350(12) 0.0295(4) Uani 1 1 d .
H21 H 0.7579 0.7126 0.5624 0.035 Uiso 1 1 calc R
C22 C 0.5735(2) 0.67404(15) 0.50628(11) 0.0275(4) Uani 1 1 d .
H22 H 0.5132 0.7140 0.5352 0.033 Uiso 1 1 calc R
C23 C 0.3692(2) 0.33761(13) 0.16089(12) 0.0252(4) Uani 1 1 d .
H23A H 0.4400 0.3231 0.1211 0.030 Uiso 1 1 calc R
H23B H 0.3630 0.2817 0.1945 0.030 Uiso 1 1 calc R
N1 N 0.63439(17) 0.47977(11) 0.28468(9) 0.0196(3) Uani 1 1 d .
N2 N 0.38577(17) 0.52580(11) 0.32488(9) 0.0194(3) Uani 1 1 d .
N3 N 0.49392(16) 0.59698(11) 0.20800(8) 0.0183(3) Uani 1 1 d .
N4 N 0.2494(2) 0.70682(12) 0.18772(10) 0.0268(4) Uani 1 1 d .
N5 N 0.7324(2) 0.62350(14) 0.11451(10) 0.0292(4) Uani 1 1 d .
N6 N 0.51350(19) 0.62012(12) 0.45013(9) 0.0239(3) Uani 1 1 d .
O1 O 0.23238(17) 0.35211(11) 0.12553(9) 0.0294(3) Uani 1 1 d .
H1A H 0.2433 0.3813 0.0848 0.044 Uiso 1 1 calc R
O2 O 0.71458(19) 0.93474(14) 0.51398(9) 0.0391(4) Uani 1 1 d .
O3 O 0.4796(3) 0.73453(13) 0.07530(10) 0.0468(5) Uani 1 1 d .
O4 O 0.893(3) 0.8869(15) 0.0426(6) 0.058(4) Uani 0.33(4) 1 d P
O4' O 0.822(3) 0.8665(6) 0.0401(3) 0.070(4) Uani 0.67(4) 1 d P

loop_
_atom_site_aniso_label
_atom_site_aniso_U_11
_atom_site_aniso_U_22
_atom_site_aniso_U_33
_atom_site_aniso_U_23
_atom_site_aniso_U_13
_atom_site_aniso_U_12
C1 0.0208(8) 0.0251(8) 0.0152(7) 0.0028(6) 0.0001(6) 0.0007(6)
C2 0.0193(8) 0.0206(7) 0.0159(7) -0.0012(6) -0.0006(6) 0.0004(6)
C3 0.0182(8) 0.0210(7) 0.0165(7) -0.0008(6) 0.0006(6) -0.0001(6)
C4 0.0215(8) 0.0196(7) 0.0198(8) -0.0010(6) 0.0003(6) -0.0004(6)
C5 0.0213(8) 0.0215(7) 0.0226(8) -0.0010(6) -0.0005(7) 0.0025(6)
C6 0.0213(8) 0.0210(8) 0.0156(7) -0.0014(6) -0.0010(6) -0.0008(6)
C7 0.0206(8) 0.0234(8) 0.0205(8) 0.0006(6) 0.0001(7) -0.0034(6)
C8 0.0219(8) 0.0239(8) 0.0221(8) -0.0068(6) -0.0052(7) 0.0027(6)
C9 0.0213(9) 0.0396(10) 0.0285(10) -0.0085(8) -0.0028(8) 0.0057(8)
C10 0.0230(10) 0.0469(13) 0.0425(12) -0.0177(10) -0.0029(9) 0.0093(9)
C11 0.0275(10) 0.0367(11) 0.0525(14) -0.0131(10) -0.0161(10) 0.0117(8)
C12 0.0326(10) 0.0301(9) 0.0407(12) -0.0014(8) -0.0156(9) 0.0060(8)
C13 0.0205(8) 0.0289(8) 0.0180(7) -0.0041(6) 0.0031(7) -0.0048(7)
C14 0.0222(9) 0.0395(11) 0.0275(10) -0.0086(8) 0.0027(8) 0.0009(8)
C15 0.0217(9) 0.0548(14) 0.0409(12) -0.0232(10) 0.0084(9) -0.0032(9)
C16 0.0303(11) 0.0626(15) 0.0270(10) -0.0185(10) 0.0142(9) -0.0192(11)
C17 0.0346(12) 0.0589(14) 0.0215(9) -0.0031(9) 0.0081(9) -0.0189(10)
C18 0.0218(8) 0.0267(8) 0.0143(7) 0.0022(6) 0.0000(6) -0.0004(6)
C19 0.0211(9) 0.0358(9) 0.0214(8) 0.0006(7) -0.0025(7) -0.0013(7)
C20 0.0248(9) 0.0405(11) 0.0253(9) 0.0009(8) -0.0059(8) -0.0038(8)
C21 0.0357(11) 0.0340(9) 0.0187(8) -0.0012(7) -0.0024(8) -0.0060(8)
C22 0.0316(10) 0.0326(9) 0.0183(8) -0.0013(7) -0.0015(7) 0.0008(7)
C23 0.0264(9) 0.0213(8) 0.0280(9) -0.0041(7) -0.0019(7) -0.0025(7)
N1 0.0207(7) 0.0223(7) 0.0158(7) 0.0004(5) 0.0006(6) 0.0025(5)
N2 0.0179(7) 0.0241(7) 0.0163(7) -0.0004(5) -0.0011(5) -0.0004(5)
N3 0.0188(7) 0.0207(7) 0.0153(6) -0.0011(5) -0.0013(5) -0.0006(5)
N4 0.0254(8) 0.0262(7) 0.0287(8) -0.0015(6) -0.0088(7) 0.0034(6)
N5 0.0269(8) 0.0419(9) 0.0188(7) 0.0025(6) 0.0026(7) -0.0087(7)
N6 0.0263(8) 0.0299(8) 0.0155(7) 0.0004(6) 0.0004(6) 0.0005(6)
O1 0.0244(7) 0.0337(7) 0.0300(7) -0.0050(6) -0.0010(6) -0.0063(5)
O2 0.0329(8) 0.0580(10) 0.0264(7) 0.0019(7) -0.0084(7) 0.0023(7)
O3 0.0755(14) 0.0395(9) 0.0253(8) 0.0082(6) -0.0036(9) 0.0059(9)
O4 0.055(9) 0.080(6) 0.039(4) 0.001(4) 0.006(4) 0.006(6)
O4' 0.109(10) 0.052(3) 0.049(2) -0.0074(17) 0.007(3) 0.024(4)

loop_
_atom_type_symbol
_atom_type_description
_atom_type_scat_dispersion_real
_atom_type_scat_dispersion_imag
_atom_type_scat_source
C C 0.0033 0.0016 'International Tables Vol C Tables 4.2.6.8 and 6.1.1.4'
H H 0.0000 0.0000 'International Tables Vol C Tables 4.2.6.8 and 6.1.1.4'
N N 0.0061 0.0033 'International Tables Vol C Tables 4.2.6.8 and 6.1.1.4'
O O 0.0106 0.0060 'International Tables Vol C Tables 4.2.6.8 and 6.1.1.4'

loop_
_geom_angle_atom_site_label_1
_geom_angle_atom_site_label_2
_geom_angle_atom_site_label_3
_geom_angle
N1 C1 N2 113.25(13)
N1 C1 C18 110.29(15)
N2 C1 C18 113.73(15)
N3 C2 N2 113.11(13)
N3 C2 C8 112.67(14)
N2 C2 C8 112.42(15)
N3 C3 N1 112.95(14)
N3 C3 C13 112.84(14)
N1 C3 C13 111.86(14)
C23 C4 C6 113.10(15)
C23 C4 C5 108.07(15)
C6 C4 C5 107.30(14)
C23 C4 C7 112.54(15)
C6 C4 C7 107.40(14)
C5 C4 C7 108.21(15)
N1 C5 C4 111.00(14)
N3 C6 C4 110.43(13)
N2 C7 C4 111.35(14)
N4 C8 C9 122.47(18)
N4 C8 C2 116.28(17)
C9 C8 C2 120.90(17)
C8 C9 C10 118.9(2)
C11 C10 C9 118.7(2)
C12 C11 C10 118.6(2)
N4 C12 C11 123.9(2)
N5 C13 C14 122.69(19)
N5 C13 C3 116.30(17)
C14 C13 C3 120.88(17)
C13 C14 C15 119.0(2)
C16 C15 C14 118.9(2)
C17 C16 C15 118.6(2)
N5 C17 C16 123.5(2)
N6 C18 C19 122.59(18)
N6 C18 C1 117.92(16)
C19 C18 C1 119.30(17)
C20 C19 C18 119.2(2)
C21 C20 C19 118.7(2)
C20 C21 C22 118.41(19)
N6 C22 C21 123.65(19)
O1 C23 C4 114.26(16)
C5 N1 C1 107.77(14)
C5 N1 C3 109.48(14)
C1 N1 C3 107.77(13)
C7 N2 C2 108.99(13)
C7 N2 C1 106.87(14)
C2 N2 C1 107.86(13)
C2 N3 C3 106.09(13)
C2 N3 C6 110.25(14)
C3 N3 C6 109.90(13)
C8 N4 C12 117.3(2)
C13 N5 C17 117.4(2)
C18 N6 C22 117.47(18)

loop_
_geom_bond_atom_site_label_1
_geom_bond_atom_site_label_2
_geom_bond_distance
C1 N1 1.477(2)
C1 N2 1.490(2)
C1 C18 1.522(2)
C2 N3 1.468(2)
C2 N2 1.485(2)
C2 C8 1.527(3)
C3 N3 1.473(2)
C3 N1 1.482(2)
C3 C13 1.517(2)
C4 C23 1.524(2)
C4 C6 1.537(2)
C4 C5 1.538(3)
C4 C7 1.538(3)
C5 N1 1.476(2)
C6 N3 1.483(2)
C7 N2 1.485(2)
C8 N4 1.345(3)
C8 C9 1.388(3)
C9 C10 1.396(3)
C10 C11 1.380(4)
C11 C12 1.373(4)
C12 N4 1.346(3)
C13 N5 1.344(3)
C13 C14 1.382(3)
C14 C15 1.387(3)
C15 C16 1.379(4)
C16 C17 1.377(4)
C17 N5 1.346(3)
C18 N6 1.342(2)
C18 C19 1.394(3)
C19 C20 1.390(3)
C20 C21 1.384(3)
C21 C22 1.389(3)
C22 N6 1.345(3)
C23 O1 1.416(2)
O4 O4' 0.721(10)
